data_4128353
loop_
_publ_author_name
'Le Fouler, Vincent'
'Chen, Yu'
'Gandon, Vincent'
'Bizet, Vincent'
'Salom\'e, Christophe'
'Fessard, Thomas'
'Liu, Fang'
'Houk, K. N.'
'Blanchard, Nicolas'

_publ_section_title
;
 Activating Pyrimidines by Pre-distortion for the General Synthesis of
 7-Aza-indazoles from 2-Hydrazonylpyrimidines via Intramolecular
 Diels-Alder Reactions.
;
_journal_issue 40
_journal_name_full 'Journal of the American Chemical Society'
_journal_page_first 15901
_journal_page_last 15909
_journal_paper_doi 10.1021/jacs.9b07037
_journal_volume 141
_journal_year 2019
_chemical_formula_moiety 'C23 H18 F N3'
_chemical_formula_sum 'C23 H18 F N3'
_chemical_formula_weight 355.40
_space_group_crystal_system monoclinic
_space_group_IT_number 14
_space_group_name_Hall '-P 2ybc'
_space_group_name_H-M_alt 'P 1 21/c 1'
_symmetry_space_group_name_Hall '-P 2ybc'
_symmetry_space_group_name_H-M 'P 1 21/c 1'
_atom_sites_solution_hydrogens mixed
_atom_sites_solution_primary direct
_atom_sites_solution_secondary difmap
_audit_creation_method SHELXL-2014/7
_audit_update_record
;
2019-04-21 deposited with the CCDC.    2019-06-05 downloaded from the CCDC.
;
_cell_angle_alpha 90
_cell_angle_beta 122.014(3)
_cell_angle_gamma 90
_cell_formula_units_Z 8
_cell_length_a 16.7047(6)
_cell_length_b 14.2560(6)
_cell_length_c 17.8359(6)
_cell_measurement_reflns_used 9833
_cell_measurement_temperature 120(2)
_cell_measurement_theta_max 28.00
_cell_measurement_theta_min 2.28
_cell_volume 3601.5(3)
_computing_cell_refinement 'Bruker SAINT'
_computing_data_collection 'Bruker APEX3'
_computing_data_reduction 'Bruker SAINT'
_computing_molecular_graphics 'Bruker SHELXTL'
_computing_publication_material 'Bruker SHELXTL'
_computing_structure_refinement 'SHELXL-2014/7 (Sheldrick, 2014)'
_computing_structure_solution 'SHELXT 2014/5 (Sheldrick, 2014)'
_diffrn_ambient_temperature 120(2)
_diffrn_measured_fraction_theta_full 1.000
_diffrn_measured_fraction_theta_max 1.000
_diffrn_measurement_device_type 'Bruker PHOTON-III CPAD'
_diffrn_measurement_method '\f and \w shuterless scans'
_diffrn_radiation_type MoK\a
_diffrn_radiation_wavelength 0.71073
_diffrn_reflns_av_R_equivalents 0.0563
_diffrn_reflns_av_unetI/netI 0.0245
_diffrn_reflns_Laue_measured_fraction_full 1.000
_diffrn_reflns_Laue_measured_fraction_max 1.000
_diffrn_reflns_limit_h_max 22
_diffrn_reflns_limit_h_min -20
_diffrn_reflns_limit_k_max 18
_diffrn_reflns_limit_k_min -18
_diffrn_reflns_limit_l_max 23
_diffrn_reflns_limit_l_min -23
_diffrn_reflns_number 91286
_diffrn_reflns_point_group_measured_fraction_full 1.000
_diffrn_reflns_point_group_measured_fraction_max 1.000
_diffrn_reflns_theta_full 25.242
_diffrn_reflns_theta_max 28.010
_diffrn_reflns_theta_min 1.963
_diffrn_source 'Mo-ImuS 3.0 microfocus tube'
_exptl_absorpt_coefficient_mu 0.086
_exptl_absorpt_correction_T_max 0.7456
_exptl_absorpt_correction_T_min 0.7164
_exptl_absorpt_correction_type multi-scan
_exptl_absorpt_process_details sadabs
_exptl_crystal_colour colourless
_exptl_crystal_density_diffrn 1.311
_exptl_crystal_description block
_exptl_crystal_F_000 1488
_exptl_crystal_size_max 0.220
_exptl_crystal_size_mid 0.140
_exptl_crystal_size_min 0.120
_refine_diff_density_max 0.358
_refine_diff_density_min -0.345
_refine_diff_density_rms 0.045
_refine_ls_extinction_method none
_refine_ls_goodness_of_fit_ref 1.076
_refine_ls_hydrogen_treatment mixed
_refine_ls_matrix_type full
_refine_ls_number_parameters 504
_refine_ls_number_reflns 8686
_refine_ls_number_restraints 0
_refine_ls_restrained_S_all 1.076
_refine_ls_R_factor_all 0.0603
_refine_ls_R_factor_gt 0.0491
_refine_ls_shift/su_max 0.001
_refine_ls_shift/su_mean 0.000
_refine_ls_structure_factor_coef Fsqd
_refine_ls_weighting_details 'w=1/[\s^2^(Fo^2^)+(0.0456P)^2^+2.1315P] where P=(Fo^2^+2Fc^2^)/3'
_refine_ls_weighting_scheme calc
_refine_ls_wR_factor_gt 0.1114
_refine_ls_wR_factor_ref 0.1173
_reflns_Friedel_coverage 0.000
_reflns_number_gt 7346
_reflns_number_total 8686
_reflns_threshold_expression 'I > 2\s(I)'
_cod_data_source_file ja9b07037_si_002.cif
_cod_data_source_block flnb190412
_cod_database_code 4128353
_shelx_shelxl_version_number 2014/7
_shelx_space_group_comment
;
The symmetry employed for this shelxl refinement is uniquely defined
by the following loop, which should always be used as a source of
symmetry information in preference to the above space-group names.
They are only intended as comments.
;
_shelx_estimated_absorpt_t_min 0.981
_shelx_estimated_absorpt_t_max 0.990

loop_
_space_group_symop_operation_xyz
'x, y, z'
'-x, y+1/2, -z+1/2'
'-x, -y, -z'
'x, -y-1/2, z-1/2'

loop_
_atom_site_label
_atom_site_type_symbol
_atom_site_fract_x
_atom_site_fract_y
_atom_site_fract_z
_atom_site_U_iso_or_equiv
_atom_site_adp_type
_atom_site_occupancy
_atom_site_site_symmetry_order
_atom_site_calc_flag
_atom_site_refinement_flags_posn
_atom_site_refinement_flags_adp
_atom_site_refinement_flags_occupancy
_atom_site_disorder_assembly
_atom_site_disorder_group
C1 C 0.34628(10) 0.61161(10) 0.59968(10) 0.0203(3) Uani 1 1 d . . . . .
H1 H 0.3411 0.6779 0.5932 0.024 Uiso 1 1 calc R U . . .
C2 C 0.42854(10) 0.56820(10) 0.61482(9) 0.0186(3) Uani 1 1 d . . . . .
C3 C 0.44424(10) 0.47254(10) 0.62548(9) 0.0170(3) Uani 1 1 d . . . . .
C4 C 0.36793(9) 0.42068(10) 0.61604(9) 0.0167(3) Uani 1 1 d . . . . .
C5 C 0.34416(10) 0.32428(10) 0.61755(9) 0.0179(3) Uani 1 1 d . . . . .
C6 C 0.28788(10) 0.47061(10) 0.60198(9) 0.0178(3) Uani 1 1 d . . . . .
C7 C 0.53722(9) 0.43177(9) 0.64952(9) 0.0173(3) Uani 1 1 d . . . . .
C8 C 0.60724(11) 0.42070(11) 0.73824(10) 0.0245(3) Uani 1 1 d . . . . .
H8 H 0.5957 0.4393 0.7829 0.029 Uiso 1 1 calc R U . . .
C9 C 0.69418(11) 0.38239(12) 0.76169(11) 0.0293(3) Uani 1 1 d . . . . .
H9 H 0.7419 0.3748 0.8223 0.035 Uiso 1 1 calc R U . . .
C10 C 0.71122(11) 0.35534(11) 0.69699(12) 0.0284(3) Uani 1 1 d . . . . .
H10 H 0.7705 0.3291 0.7131 0.034 Uiso 1 1 calc R U . . .
C11 C 0.64164(12) 0.36662(12) 0.60870(11) 0.0290(3) Uani 1 1 d . . . . .
H11 H 0.6534 0.3481 0.5642 0.035 Uiso 1 1 calc R U . . .
C12 C 0.55467(11) 0.40486(11) 0.58466(10) 0.0232(3) Uani 1 1 d . . . . .
H12 H 0.5072 0.4126 0.5240 0.028 Uiso 1 1 calc R U . . .
C13 C 0.39295(10) 0.23621(9) 0.62084(9) 0.0179(3) Uani 1 1 d . . . . .
C14 C 0.36671(11) 0.13783(10) 0.63852(11) 0.0241(3) Uani 1 1 d . . . . .
H14A H 0.3039 0.1136 0.5927 0.029 Uiso 1 1 calc R U . . .
H14B H 0.3820 0.1262 0.6995 0.029 Uiso 1 1 calc R U . . .
C15 C 0.44821(10) 0.12040(10) 0.62198(10) 0.0192(3) Uani 1 1 d . . . . .
C16 C 0.49829(10) 0.20701(10) 0.68176(10) 0.0229(3) Uani 1 1 d . . . . .
H16A H 0.5438 0.2401 0.6716 0.027 Uiso 1 1 calc R U . . .
H16B H 0.5214 0.1993 0.7453 0.027 Uiso 1 1 calc R U . . .
C17 C 0.39686(12) 0.19087(11) 0.54344(10) 0.0251(3) Uani 1 1 d . . . . .
H17A H 0.4371 0.2232 0.5261 0.030 Uiso 1 1 calc R U . . .
H17B H 0.3358 0.1696 0.4922 0.030 Uiso 1 1 calc R U . . .
C18 C 0.49050(11) 0.02819(10) 0.62283(10) 0.0209(3) Uani 1 1 d . . . . .
C19 C 0.43247(12) -0.04612(11) 0.57279(12) 0.0300(3) Uani 1 1 d . . . . .
H19 H 0.3662 -0.0369 0.5362 0.036 Uiso 1 1 calc R U . . .
C20 C 0.47072(14) -0.13358(12) 0.57593(13) 0.0370(4) Uani 1 1 d . . . . .
H20 H 0.4306 -0.1840 0.5419 0.044 Uiso 1 1 calc R U . . .
C21 C 0.56698(14) -0.14735(12) 0.62852(12) 0.0345(4) Uani 1 1 d . . . . .
H21 H 0.5929 -0.2075 0.6315 0.041 Uiso 1 1 calc R U . . .
C22 C 0.62538(13) -0.07405(13) 0.67660(11) 0.0332(4) Uani 1 1 d . . . . .
H22 H 0.6917 -0.0833 0.7117 0.040 Uiso 1 1 calc R U . . .
C23 C 0.58732(12) 0.01401(12) 0.67392(11) 0.0276(3) Uani 1 1 d . . . . .
H23 H 0.6279 0.0644 0.7072 0.033 Uiso 1 1 calc R U . . .
C24 C -0.00803(11) 0.42590(10) 0.60201(10) 0.0233(3) Uani 1 1 d . . . . .
H24 H -0.0143 0.3602 0.5915 0.028 Uiso 1 1 calc R U . . .
C25 C -0.07353(10) 0.47139(10) 0.61541(10) 0.0219(3) Uani 1 1 d . . . . .
C26 C -0.07067(9) 0.56609(10) 0.63328(9) 0.0182(3) Uani 1 1 d . . . . .
C27 C -0.00179(9) 0.61608(10) 0.62633(9) 0.0176(3) Uani 1 1 d . . . . .
C28 C 0.02520(10) 0.71167(10) 0.62655(9) 0.0180(3) Uani 1 1 d . . . . .
C29 C 0.06231(10) 0.56370(10) 0.61407(9) 0.0189(3) Uani 1 1 d . . . . .
C30 C -0.12731(10) 0.60619(10) 0.66765(9) 0.0180(3) Uani 1 1 d . . . . .
C31 C -0.22460(10) 0.59359(12) 0.62489(11) 0.0261(3) Uani 1 1 d . . . . .
H31 H -0.2577 0.5615 0.5699 0.031 Uiso 1 1 calc R U . . .
C32 C -0.27322(11) 0.62783(13) 0.66259(12) 0.0314(4) Uani 1 1 d . . . . .
H32 H -0.3397 0.6201 0.6326 0.038 Uiso 1 1 calc R U . . .
C33 C -0.22556(12) 0.67311(12) 0.74339(12) 0.0301(4) Uani 1 1 d . . . . .
H33 H -0.2591 0.6964 0.7689 0.036 Uiso 1 1 calc R U . . .
C34 C -0.12847(12) 0.68439(11) 0.78703(11) 0.0271(3) Uani 1 1 d . . . . .
H34 H -0.0954 0.7146 0.8430 0.033 Uiso 1 1 calc R U . . .
C35 C -0.07937(10) 0.65165(10) 0.74920(10) 0.0211(3) Uani 1 1 d . . . . .
H35 H -0.0130 0.6603 0.7790 0.025 Uiso 1 1 calc R U . . .
C36 C -0.02197(10) 0.80177(10) 0.62108(9) 0.0184(3) Uani 1 1 d . . . . .
C37 C -0.0835(2) 0.83599(19) 0.6570(2) 0.0279(5) Uani 0.55 1 d . . P A 1
H37A H -0.1456 0.8049 0.6317 0.034 Uiso 0.55 1 calc R U P A 1
H37B H -0.0502 0.8440 0.7219 0.034 Uiso 0.55 1 calc R U P A 1
C37B C -0.0058(3) 0.8681(2) 0.6957(3) 0.0279(5) Uani 0.45 1 d . . P A 2
H37C H 0.0573 0.8978 0.7300 0.034 Uiso 0.45 1 calc R U P A 2
H37D H -0.0292 0.8460 0.7333 0.034 Uiso 0.45 1 calc R U P A 2
C38 C -0.08091(10) 0.91915(10) 0.60620(10) 0.0193(3) Uani 1 1 d . . . . .
C39 C -0.0937(2) 0.8518(2) 0.5320(2) 0.0292(5) Uani 0.55 1 d . . P A 1
H39A H -0.0681 0.8741 0.4962 0.035 Uiso 0.55 1 calc R U P A 1
H39B H -0.1565 0.8219 0.4960 0.035 Uiso 0.55 1 calc R U P A 1
C40 C 0.0275(2) 0.9015(2) 0.6503(2) 0.0271(4) Uani 0.55 1 d . . P A 1
H40A H 0.0672 0.9130 0.7148 0.033 Uiso 0.55 1 calc R U P A 1
H40B H 0.0562 0.9251 0.6175 0.033 Uiso 0.55 1 calc R U P A 1
C39B C -0.1301(3) 0.8180(2) 0.5789(3) 0.0292(5) Uani 0.45 1 d . . P A 2
H39C H -0.1571 0.7947 0.6131 0.035 Uiso 0.45 1 calc R U P A 2
H39D H -0.1708 0.8055 0.5147 0.035 Uiso 0.45 1 calc R U P A 2
C40B C -0.0200(3) 0.8866(2) 0.5704(3) 0.0271(4) Uani 0.45 1 d . . P A 2
H40C H -0.0533 0.8792 0.5054 0.033 Uiso 0.45 1 calc R U P A 2
H40D H 0.0419 0.9182 0.5959 0.033 Uiso 0.45 1 calc R U P A 2
C41 C -0.12538(10) 1.01239(10) 0.59600(10) 0.0198(3) Uani 1 1 d . . . . .
C42 C -0.16349(10) 1.03631(10) 0.64662(11) 0.0232(3) Uani 1 1 d . . . . .
H42 H -0.1644 0.9914 0.6855 0.028 Uiso 1 1 calc R U . . .
C43 C -0.20019(11) 1.12570(11) 0.64047(11) 0.0278(3) Uani 1 1 d . . . . .
H43 H -0.2259 1.1416 0.6752 0.033 Uiso 1 1 calc R U . . .
C44 C -0.19926(11) 1.19145(11) 0.58374(12) 0.0287(3) Uani 1 1 d . . . . .
H44 H -0.2235 1.2527 0.5803 0.034 Uiso 1 1 calc R U . . .
C45 C -0.16307(12) 1.16793(11) 0.53210(11) 0.0295(3) Uani 1 1 d . . . . .
H45 H -0.1631 1.2127 0.4926 0.035 Uiso 1 1 calc R U . . .
C46 C -0.12669(11) 1.07868(11) 0.53808(11) 0.0259(3) Uani 1 1 d . . . . .
H46 H -0.1024 1.0627 0.5022 0.031 Uiso 1 1 calc R U . . .
N1 N 0.27496(8) 0.56388(8) 0.59398(8) 0.0195(2) Uani 1 1 d . . . . .
N2 N 0.25972(9) 0.31810(8) 0.60755(8) 0.0207(3) Uani 1 1 d . . . . .
N3 N 0.22556(9) 0.40706(9) 0.59745(9) 0.0207(3) Uani 1 1 d . . . . .
N4 N 0.06273(9) 0.47021(9) 0.60325(9) 0.0220(3) Uani 1 1 d . . . . .
N5 N 0.09977(9) 0.71521(9) 0.61822(9) 0.0220(3) Uani 1 1 d . . . . .
N6 N 0.12323(9) 0.62501(9) 0.61296(9) 0.0219(3) Uani 1 1 d . . . . .
F1 F 0.49703(6) 0.62533(6) 0.62124(6) 0.02383(19) Uani 1 1 d . . . . .
F2 F -0.13925(6) 0.41595(6) 0.61619(7) 0.0289(2) Uani 1 1 d . . . . .
H3N H 0.1709(14) 0.4186(14) 0.5945(13) 0.036(5) Uiso 1 1 d . . . . .
H6N H 0.1704(15) 0.6127(15) 0.6033(14) 0.042(6) Uiso 1 1 d . . . . .

loop_
_atom_site_aniso_label
_atom_site_aniso_U_11
_atom_site_aniso_U_22
_atom_site_aniso_U_33
_atom_site_aniso_U_23
_atom_site_aniso_U_13
_atom_site_aniso_U_12
C1 0.0233(7) 0.0152(6) 0.0245(7) 0.0009(5) 0.0142(6) 0.0034(5)
C2 0.0190(6) 0.0175(7) 0.0222(7) -0.0002(5) 0.0129(6) -0.0007(5)
C3 0.0180(6) 0.0176(6) 0.0179(6) 0.0002(5) 0.0111(5) 0.0034(5)
C4 0.0175(6) 0.0166(6) 0.0173(6) -0.0004(5) 0.0100(5) 0.0034(5)
C5 0.0192(6) 0.0167(6) 0.0199(6) -0.0002(5) 0.0119(5) 0.0018(5)
C6 0.0177(6) 0.0181(7) 0.0196(6) -0.0010(5) 0.0112(5) 0.0023(5)
C7 0.0161(6) 0.0130(6) 0.0245(7) 0.0004(5) 0.0119(6) 0.0012(5)
C8 0.0240(7) 0.0247(7) 0.0242(7) -0.0030(6) 0.0122(6) 0.0031(6)
C9 0.0195(7) 0.0296(8) 0.0274(8) -0.0019(6) 0.0046(6) 0.0035(6)
C10 0.0179(7) 0.0255(8) 0.0425(9) 0.0023(7) 0.0165(7) 0.0056(6)
C11 0.0307(8) 0.0307(8) 0.0353(9) 0.0047(7) 0.0241(7) 0.0106(7)
C12 0.0234(7) 0.0249(7) 0.0241(7) 0.0041(6) 0.0144(6) 0.0077(6)
C13 0.0194(7) 0.0144(6) 0.0221(7) 0.0005(5) 0.0124(6) 0.0029(5)
C14 0.0253(7) 0.0164(7) 0.0370(8) 0.0008(6) 0.0208(7) 0.0029(5)
C15 0.0200(7) 0.0153(6) 0.0243(7) 0.0006(5) 0.0130(6) 0.0035(5)
C16 0.0205(7) 0.0178(7) 0.0269(7) -0.0006(6) 0.0102(6) 0.0029(5)
C17 0.0323(8) 0.0201(7) 0.0243(7) 0.0017(6) 0.0159(7) 0.0092(6)
C18 0.0270(7) 0.0170(7) 0.0244(7) 0.0037(5) 0.0176(6) 0.0066(5)
C19 0.0302(8) 0.0214(8) 0.0396(9) -0.0024(7) 0.0193(7) 0.0035(6)
C20 0.0479(11) 0.0199(8) 0.0482(11) -0.0059(7) 0.0288(9) 0.0028(7)
C21 0.0528(11) 0.0237(8) 0.0369(9) 0.0073(7) 0.0305(9) 0.0186(7)
C22 0.0334(9) 0.0378(9) 0.0288(8) 0.0073(7) 0.0168(7) 0.0193(7)
C23 0.0289(8) 0.0268(8) 0.0270(8) 0.0005(6) 0.0148(7) 0.0077(6)
C24 0.0273(7) 0.0164(7) 0.0289(8) -0.0018(6) 0.0167(6) 0.0020(6)
C25 0.0213(7) 0.0198(7) 0.0273(7) -0.0007(6) 0.0148(6) -0.0026(5)
C26 0.0152(6) 0.0199(7) 0.0196(6) 0.0001(5) 0.0094(5) 0.0021(5)
C27 0.0163(6) 0.0182(7) 0.0187(6) -0.0006(5) 0.0096(5) 0.0033(5)
C28 0.0162(6) 0.0185(7) 0.0203(7) -0.0010(5) 0.0103(5) 0.0021(5)
C29 0.0172(6) 0.0197(7) 0.0222(7) 0.0002(5) 0.0120(6) 0.0038(5)
C30 0.0181(6) 0.0163(6) 0.0232(7) 0.0022(5) 0.0134(6) 0.0022(5)
C31 0.0189(7) 0.0318(8) 0.0276(8) -0.0049(6) 0.0123(6) -0.0013(6)
C32 0.0189(7) 0.0381(9) 0.0423(10) -0.0044(7) 0.0197(7) -0.0013(6)
C33 0.0333(8) 0.0283(8) 0.0447(10) -0.0026(7) 0.0315(8) 0.0014(7)
C34 0.0327(8) 0.0260(8) 0.0291(8) -0.0060(6) 0.0207(7) -0.0030(6)
C35 0.0189(7) 0.0208(7) 0.0249(7) -0.0007(6) 0.0126(6) -0.0001(5)
C36 0.0173(6) 0.0167(6) 0.0231(7) -0.0006(5) 0.0119(6) 0.0032(5)
C37 0.0307(11) 0.0191(10) 0.0415(13) 0.0017(9) 0.0241(10) 0.0066(8)
C37B 0.0307(11) 0.0191(10) 0.0415(13) 0.0017(9) 0.0241(10) 0.0066(8)
C38 0.0186(6) 0.0173(7) 0.0236(7) -0.0016(5) 0.0123(6) 0.0015(5)
C39 0.0270(11) 0.0186(10) 0.0315(12) -0.0037(9) 0.0083(9) 0.0084(8)
C40 0.0298(11) 0.0204(10) 0.0366(11) 0.0008(9) 0.0212(10) 0.0043(9)
C39B 0.0270(11) 0.0186(10) 0.0315(12) -0.0037(9) 0.0083(9) 0.0084(8)
C40B 0.0298(11) 0.0204(10) 0.0366(11) 0.0008(9) 0.0212(10) 0.0043(9)
C41 0.0163(6) 0.0165(6) 0.0249(7) -0.0026(5) 0.0099(6) 0.0000(5)
C42 0.0238(7) 0.0188(7) 0.0310(8) -0.0004(6) 0.0173(6) 0.0015(6)
C43 0.0262(8) 0.0243(8) 0.0379(9) -0.0057(7) 0.0203(7) 0.0028(6)
C44 0.0245(7) 0.0161(7) 0.0408(9) -0.0017(6) 0.0141(7) 0.0045(6)
C45 0.0300(8) 0.0222(8) 0.0345(9) 0.0060(6) 0.0157(7) 0.0040(6)
C46 0.0280(8) 0.0239(8) 0.0293(8) 0.0008(6) 0.0175(7) 0.0035(6)
N1 0.0200(6) 0.0164(6) 0.0252(6) 0.0004(5) 0.0142(5) 0.0039(4)
N2 0.0216(6) 0.0167(6) 0.0266(6) -0.0018(5) 0.0146(5) 0.0025(5)
N3 0.0185(6) 0.0171(6) 0.0299(7) -0.0016(5) 0.0152(5) 0.0023(5)
N4 0.0227(6) 0.0190(6) 0.0282(6) -0.0012(5) 0.0162(5) 0.0030(5)
N5 0.0210(6) 0.0179(6) 0.0316(7) 0.0004(5) 0.0170(5) 0.0042(5)
N6 0.0206(6) 0.0181(6) 0.0342(7) -0.0013(5) 0.0193(6) 0.0027(5)
F1 0.0231(4) 0.0179(4) 0.0363(5) 0.0003(4) 0.0198(4) -0.0010(3)
F2 0.0295(5) 0.0214(4) 0.0441(6) -0.0045(4) 0.0251(4) -0.0064(4)

loop_
_atom_type_symbol
_atom_type_description
_atom_type_scat_dispersion_real
_atom_type_scat_dispersion_imag
_atom_type_scat_source
C C 0.0033 0.0016 'International Tables Vol C Tables 4.2.6.8 and 6.1.1.4'
H H 0.0000 0.0000 'International Tables Vol C Tables 4.2.6.8 and 6.1.1.4'
N N 0.0061 0.0033 'International Tables Vol C Tables 4.2.6.8 and 6.1.1.4'
F F 0.0171 0.0103 'International Tables Vol C Tables 4.2.6.8 and 6.1.1.4'

loop_
_geom_angle_atom_site_label_1
_geom_angle_atom_site_label_2
_geom_angle_atom_site_label_3
_geom_angle
N1 C1 C2 122.58(13)
N1 C1 H1 118.7
C2 C1 H1 118.7
F1 C2 C3 119.32(12)
F1 C2 C1 116.67(12)
C3 C2 C1 123.99(13)
C2 C3 C4 114.12(12)
C2 C3 C7 121.08(12)
C4 C3 C7 124.73(12)
C3 C4 C6 117.96(12)
C3 C4 C5 138.12(13)
C6 C4 C5 103.91(12)
N2 C5 C4 110.24(12)
N2 C5 C13 118.17(12)
C4 C5 C13 131.37(12)
N1 C6 N3 125.66(13)
N1 C6 C4 126.92(13)
N3 C6 C4 107.42(12)
C12 C7 C8 119.68(13)
C12 C7 C3 120.95(13)
C8 C7 C3 119.37(13)
C7 C8 C9 120.03(14)
C7 C8 H8 120.0
C9 C8 H8 120.0
C10 C9 C8 120.17(15)
C10 C9 H9 119.9
C8 C9 H9 119.9
C9 C10 C11 119.81(14)
C9 C10 H10 120.1
C11 C10 H10 120.1
C10 C11 C12 120.43(15)
C10 C11 H11 119.8
C12 C11 H11 119.8
C7 C12 C11 119.88(14)
C7 C12 H12 120.1
C11 C12 H12 120.1
C5 C13 C14 124.46(12)
C5 C13 C16 130.47(12)
C14 C13 C16 87.30(11)
C5 C13 C17 126.71(12)
C14 C13 C17 87.37(11)
C16 C13 C17 86.82(11)
C13 C14 C15 74.71(10)
C13 C14 H14A 116.0
C15 C14 H14A 116.0
C13 C14 H14B 116.0
C15 C14 H14B 116.0
H14A C14 H14B 113.0
C18 C15 C16 127.92(12)
C18 C15 C14 126.62(12)
C16 C15 C14 87.14(11)
C18 C15 C17 127.58(12)
C16 C15 C17 86.80(11)
C14 C15 C17 87.00(11)
C15 C16 C13 74.66(10)
C15 C16 H16A 116.0
C13 C16 H16A 116.0
C15 C16 H16B 116.0
C13 C16 H16B 116.0
H16A C16 H16B 113.0
C13 C17 C15 74.49(10)
C13 C17 H17A 116.0
C15 C17 H17A 116.0
C13 C17 H17B 116.0
C15 C17 H17B 116.0
H17A C17 H17B 113.0
C23 C18 C19 118.88(14)
C23 C18 C15 121.13(14)
C19 C18 C15 119.98(13)
C20 C19 C18 120.52(16)
C20 C19 H19 119.7
C18 C19 H19 119.7
C21 C20 C19 120.04(17)
C21 C20 H20 120.0
C19 C20 H20 120.0
C22 C21 C20 120.09(15)
C22 C21 H21 120.0
C20 C21 H21 120.0
C21 C22 C23 120.14(16)
C21 C22 H22 119.9
C23 C22 H22 119.9
C18 C23 C22 120.30(16)
C18 C23 H23 119.8
C22 C23 H23 119.8
N4 C24 C25 123.11(14)
N4 C24 H24 118.4
C25 C24 H24 118.4
F2 C25 C26 119.67(13)
F2 C25 C24 116.23(13)
C26 C25 C24 123.95(14)
C25 C26 C27 113.73(12)
C25 C26 C30 121.25(13)
C27 C26 C30 124.57(13)
C26 C27 C29 117.74(13)
C26 C27 C28 138.40(13)
C29 C27 C28 103.85(12)
N5 C28 C27 110.30(12)
N5 C28 C36 117.12(12)
C27 C28 C36 131.86(12)
N4 C29 N6 125.27(13)
N4 C29 C27 127.33(13)
N6 C29 C27 107.39(12)
C31 C30 C35 119.31(13)
C31 C30 C26 122.48(13)
C35 C30 C26 118.02(12)
C32 C31 C30 120.10(15)
C32 C31 H31 119.9
C30 C31 H31 120.0
C33 C32 C31 120.49(15)
C33 C32 H32 119.8
C31 C32 H32 119.8
C32 C33 C34 119.67(14)
C32 C33 H33 120.2
C34 C33 H33 120.2
C33 C34 C35 120.27(15)
C33 C34 H34 119.9
C35 C34 H34 119.9
C34 C35 C30 120.15(14)
C34 C35 H35 119.9
C30 C35 H35 119.9
C28 C36 C40B 123.39(17)
C28 C36 C37B 129.29(17)
C40B C36 C37B 88.6(2)
C28 C36 C37 133.71(16)
C28 C36 C39B 126.75(17)
C40B C36 C39B 88.8(2)
C37B C36 C39B 87.4(2)
C28 C36 C39 123.76(15)
C37 C36 C39 87.56(18)
C28 C36 C40 126.03(14)
C37 C36 C40 85.78(17)
C39 C36 C40 84.85(17)
C38 C37 C36 76.26(16)
C38 C37 H37A 115.8
C36 C37 H37A 115.8
C38 C37 H37B 115.8
C36 C37 H37B 115.8
H37A C37 H37B 112.8
C36 C37B C38 74.26(19)
C36 C37B H37C 116.1
C38 C37B H37C 116.1
C36 C37B H37D 116.1
C38 C37B H37D 116.1
H37C C37B H37D 113.1
C41 C38 C37 127.28(15)
C41 C38 C40B 128.24(17)
C41 C38 C39 127.83(15)
C37 C38 C39 89.51(18)
C41 C38 C40 125.09(15)
C37 C38 C40 88.04(17)
C39 C38 C40 85.95(17)
C41 C38 C37B 127.54(17)
C40B C38 C37B 86.3(2)
C41 C38 C39B 128.72(16)
C40B C38 C39B 87.0(2)
C37B C38 C39B 84.2(2)
C38 C39 C36 74.42(15)
C38 C39 H39A 116.1
C36 C39 H39A 116.1
C38 C39 H39B 116.1
C36 C39 H39B 116.1
H39A C39 H39B 113.0
C38 C40 C36 73.52(15)
C38 C40 H40A 116.2
C36 C40 H40A 116.2
C38 C40 H40B 116.2
C36 C40 H40B 116.2
H40A C40 H40B 113.2
C36 C39B C38 73.25(18)
C36 C39B H39C 116.2
C38 C39B H39C 116.2
C36 C39B H39D 116.2
C38 C39B H39D 116.2
H39C C39B H39D 113.2
C36 C40B C38 76.41(18)
C36 C40B H40C 115.8
C38 C40B H40C 115.8
C36 C40B H40D 115.8
C38 C40B H40D 115.8
H40C C40B H40D 112.8
C46 C41 C42 118.78(13)
C46 C41 C38 120.56(13)
C42 C41 C38 120.62(13)
C43 C42 C41 120.36(14)
C43 C42 H42 119.8
C41 C42 H42 119.8
C44 C43 C42 120.10(15)
C44 C43 H43 120.0
C42 C43 H43 120.0
C45 C44 C43 120.01(14)
C45 C44 H44 120.0
C43 C44 H44 120.0
C44 C45 C46 119.88(15)
C44 C45 H45 120.1
C46 C45 H45 120.1
C45 C46 C41 120.85(15)
C45 C46 H46 119.6
C41 C46 H46 119.6
C1 N1 C6 114.33(12)
C5 N2 N3 107.25(12)
C6 N3 N2 111.16(11)
C6 N3 H3N 127.3(13)
N2 N3 H3N 121.2(13)
C24 N4 C29 113.59(12)
C28 N5 N6 107.00(12)
C29 N6 N5 111.33(11)
C29 N6 H6N 127.9(14)
N5 N6 H6N 120.3(14)

loop_
_geom_bond_atom_site_label_1
_geom_bond_atom_site_label_2
_geom_bond_distance
C1 N1 1.3282(19)
C1 C2 1.3967(19)
C1 H1 0.9500
C2 F1 1.3588(16)
C2 C3 1.3827(19)
C3 C4 1.4044(19)
C3 C7 1.4926(18)
C4 C6 1.4148(18)
C4 C5 1.4347(19)
C5 N2 1.3276(18)
C5 C13 1.4811(18)
C6 N1 1.3425(18)
C6 N3 1.3499(18)
C7 C12 1.388(2)
C7 C8 1.391(2)
C8 C9 1.392(2)
C8 H8 0.9500
C9 C10 1.382(2)
C9 H9 0.9500
C10 C11 1.384(2)
C10 H10 0.9500
C11 C12 1.390(2)
C11 H11 0.9500
C12 H12 0.9500
C13 C14 1.551(2)
C13 C16 1.5566(19)
C13 C17 1.557(2)
C14 C15 1.5581(19)
C14 H14A 0.9900
C14 H14B 0.9900
C15 C18 1.4886(19)
C15 C16 1.554(2)
C15 C17 1.560(2)
C16 H16A 0.9900
C16 H16B 0.9900
C17 H17A 0.9900
C17 H17B 0.9900
C18 C23 1.387(2)
C18 C19 1.393(2)
C19 C20 1.389(2)
C19 H19 0.9500
C20 C21 1.380(3)
C20 H20 0.9500
C21 C22 1.375(3)
C21 H21 0.9500
C22 C23 1.397(2)
C22 H22 0.9500
C23 H23 0.9500
C24 N4 1.3301(19)
C24 C25 1.397(2)
C24 H24 0.9500
C25 F2 1.3588(16)
C25 C26 1.382(2)
C26 C27 1.4136(19)
C26 C30 1.4875(18)
C27 C29 1.4143(18)
C27 C28 1.435(2)
C28 N5 1.3313(18)
C28 C36 1.4828(19)
C29 N4 1.3471(18)
C29 N6 1.3495(19)
C30 C31 1.393(2)
C30 C35 1.394(2)
C31 C32 1.389(2)
C31 H31 0.9500
C32 C33 1.382(2)
C32 H32 0.9500
C33 C34 1.387(2)
C33 H33 0.9500
C34 C35 1.390(2)
C34 H34 0.9500
C35 H35 0.9500
C36 C40B 1.521(4)
C36 C37B 1.536(4)
C36 C37 1.550(3)
C36 C39B 1.562(4)
C36 C39 1.566(3)
C36 C40 1.588(3)
C37 C38 1.507(3)
C37 H37A 0.9900
C37 H37B 0.9900
C37B C38 1.591(4)
C37B H37C 0.9900
C37B H37D 0.9900
C38 C41 1.4860(19)
C38 C40B 1.531(4)
C38 C39 1.555(3)
C38 C40 1.566(3)
C38 C39B 1.602(4)
C39 H39A 0.9900
C39 H39B 0.9900
C40 H40A 0.9900
C40 H40B 0.9900
C39B H39C 0.9900
C39B H39D 0.9900
C40B H40C 0.9900
C40B H40D 0.9900
C41 C46 1.392(2)
C41 C42 1.395(2)
C42 C43 1.393(2)
C42 H42 0.9500
C43 C44 1.385(2)
C43 H43 0.9500
C44 C45 1.384(2)
C44 H44 0.9500
C45 C46 1.390(2)
C45 H45 0.9500
C46 H46 0.9500
N2 N3 1.3628(17)
N3 H3N 0.90(2)
N5 N6 1.3619(17)
N6 H6N 0.91(2)

loop_
_geom_hbond_atom_site_label_D
_geom_hbond_atom_site_label_H
_geom_hbond_atom_site_label_A
_geom_hbond_distance_DH
_geom_hbond_distance_HA
_geom_hbond_distance_DA
_geom_hbond_angle_DHA
N3 H3N N4 0.90(2) 2.03(2) 2.9187(17) 167.4(19)
N6 H6N N1 0.91(2) 1.97(2) 2.8650(17) 169(2)

loop_
_geom_torsion_atom_site_label_1
_geom_torsion_atom_site_label_2
_geom_torsion_atom_site_label_3
_geom_torsion_atom_site_label_4
_geom_torsion
N1 C1 C2 F1 -178.53(13)
N1 C1 C2 C3 -0.1(2)
F1 C2 C3 C4 -179.05(12)
C1 C2 C3 C4 2.6(2)
F1 C2 C3 C7 3.9(2)
C1 C2 C3 C7 -174.44(13)
C2 C3 C4 C6 -3.32(19)
C7 C3 C4 C6 173.58(13)
C2 C3 C4 C5 177.90(16)
C7 C3 C4 C5 -5.2(3)
C3 C4 C5 N2 177.52(16)
C6 C4 C5 N2 -1.37(16)
C3 C4 C5 C13 -8.0(3)
C6 C4 C5 C13 173.08(14)
C3 C4 C6 N1 2.0(2)
C5 C4 C6 N1 -178.81(14)
C3 C4 C6 N3 -178.30(12)
C5 C4 C6 N3 0.86(15)
C2 C3 C7 C12 -90.07(18)
C4 C3 C7 C12 93.23(18)
C2 C3 C7 C8 89.93(18)
C4 C3 C7 C8 -86.77(18)
C12 C7 C8 C9 -0.3(2)
C3 C7 C8 C9 179.72(14)
C7 C8 C9 C10 0.0(2)
C8 C9 C10 C11 0.2(3)
C9 C10 C11 C12 -0.1(3)
C8 C7 C12 C11 0.3(2)
C3 C7 C12 C11 -179.67(14)
C10 C11 C12 C7 -0.1(2)
N2 C5 C13 C14 -17.1(2)
C4 C5 C13 C14 168.79(15)
N2 C5 C13 C16 -137.82(15)
C4 C5 C13 C16 48.1(2)
N2 C5 C13 C17 99.14(17)
C4 C5 C13 C17 -75.0(2)
C5 C13 C14 C15 177.57(14)
C16 C13 C14 C15 -43.34(10)
C17 C13 C14 C15 43.60(10)
C13 C14 C15 C18 -179.71(15)
C13 C14 C15 C16 43.44(10)
C13 C14 C15 C17 -43.50(10)
C18 C15 C16 C13 -179.15(15)
C14 C15 C16 C13 -43.25(10)
C17 C15 C16 C13 43.90(10)
C5 C13 C16 C15 178.28(16)
C14 C13 C16 C15 43.50(10)
C17 C13 C16 C15 -44.02(10)
C5 C13 C17 C15 -175.84(15)
C14 C13 C17 C15 -43.59(10)
C16 C13 C17 C15 43.85(10)
C18 C15 C17 C13 178.86(15)
C16 C15 C17 C13 -43.95(10)
C14 C15 C17 C13 43.35(10)
C16 C15 C18 C23 -7.9(2)
C14 C15 C18 C23 -127.89(17)
C17 C15 C18 C23 112.80(18)
C16 C15 C18 C19 171.11(15)
C14 C15 C18 C19 51.1(2)
C17 C15 C18 C19 -68.2(2)
C23 C18 C19 C20 1.8(2)
C15 C18 C19 C20 -177.26(15)
C18 C19 C20 C21 -0.4(3)
C19 C20 C21 C22 -1.2(3)
C20 C21 C22 C23 1.4(3)
C19 C18 C23 C22 -1.6(2)
C15 C18 C23 C22 177.44(14)
C21 C22 C23 C18 0.0(3)
N4 C24 C25 F2 -177.11(14)
N4 C24 C25 C26 -1.6(3)
F2 C25 C26 C27 -177.30(12)
C24 C25 C26 C27 7.3(2)
F2 C25 C26 C30 10.1(2)
C24 C25 C26 C30 -165.32(14)
C25 C26 C27 C29 -8.03(19)
C30 C26 C27 C29 164.30(13)
C25 C26 C27 C28 170.72(17)
C30 C26 C27 C28 -16.9(3)
C26 C27 C28 N5 179.26(16)
C29 C27 C28 N5 -1.88(16)
C26 C27 C28 C36 -11.0(3)
C29 C27 C28 C36 167.86(15)
C26 C27 C29 N4 3.9(2)
C28 C27 C29 N4 -175.22(14)
C26 C27 C29 N6 -177.51(12)
C28 C27 C29 N6 3.35(16)
C25 C26 C30 C31 -54.5(2)
C27 C26 C30 C31 133.68(16)
C25 C26 C30 C35 120.39(16)
C27 C26 C30 C35 -51.4(2)
C35 C30 C31 C32 1.3(2)
C26 C30 C31 C32 176.18(15)
C30 C31 C32 C33 -1.2(3)
C31 C32 C33 C34 0.0(3)
C32 C33 C34 C35 1.0(3)
C33 C34 C35 C30 -0.8(2)
C31 C30 C35 C34 -0.3(2)
C26 C30 C35 C34 -175.42(14)
N5 C28 C36 C40B 26.8(3)
C27 C28 C36 C40B -142.4(2)
N5 C28 C36 C37B -93.3(2)
C27 C28 C36 C37B 97.5(3)
N5 C28 C36 C37 -155.1(2)
C27 C28 C36 C37 35.7(3)
N5 C28 C36 C39B 144.2(2)
C27 C28 C36 C39B -24.9(3)
N5 C28 C36 C39 80.2(2)
C27 C28 C36 C39 -89.0(2)
N5 C28 C36 C40 -30.4(2)
C27 C28 C36 C40 160.38(19)
C28 C36 C37 C38 -178.14(17)
C39 C36 C37 C38 -41.35(16)
C40 C36 C37 C38 43.67(16)
C28 C36 C37B C38 175.91(16)
C40B C36 C37B C38 42.19(18)
C39B C36 C37B C38 -46.66(19)
C36 C37 C38 C41 -178.49(15)
C36 C37 C38 C39 41.65(16)
C36 C37 C38 C40 -44.31(16)
C36 C37B C38 C41 -178.99(15)
C36 C37B C38 C40B -41.93(18)
C36 C37B C38 C39B 45.41(18)
C41 C38 C39 C36 178.95(15)
C37 C38 C39 C36 -41.56(16)
C40 C38 C39 C36 46.52(15)
C28 C36 C39 C38 -176.34(14)
C37 C36 C39 C38 40.19(16)
C40 C36 C39 C38 -45.79(15)
C41 C38 C40 C36 179.48(15)
C37 C38 C40 C36 43.69(16)
C39 C38 C40 C36 -45.96(16)
C28 C36 C40 C38 174.28(15)
C37 C36 C40 C38 -42.29(15)
C39 C36 C40 C38 45.64(15)
C28 C36 C39B C38 -174.27(15)
C40B C36 C39B C38 -42.11(19)
C37B C36 C39B C38 46.54(18)
C41 C38 C39B C36 -179.42(16)
C40B C38 C39B C36 41.82(19)
C37B C38 C39B C36 -44.74(17)
C28 C36 C40B C38 178.37(14)
C37B C36 C40B C38 -43.69(19)
C39B C36 C40B C38 43.71(19)
C41 C38 C40B C36 178.48(15)
C37B C38 C40B C36 41.93(18)
C39B C38 C40B C36 -42.42(18)
C37 C38 C41 C46 -172.1(2)
C40B C38 C41 C46 10.0(3)
C39 C38 C41 C46 -46.8(3)
C40 C38 C41 C46 69.1(2)
C37B C38 C41 C46 130.1(2)
C39B C38 C41 C46 -113.1(2)
C37 C38 C41 C42 10.3(3)
C40B C38 C41 C42 -167.7(2)
C39 C38 C41 C42 135.5(2)
C40 C38 C41 C42 -108.6(2)
C37B C38 C41 C42 -47.6(3)
C39B C38 C41 C42 69.3(3)
C46 C41 C42 C43 -1.4(2)
C38 C41 C42 C43 176.30(14)
C41 C42 C43 C44 0.2(2)
C42 C43 C44 C45 0.9(2)
C43 C44 C45 C46 -0.8(2)
C44 C45 C46 C41 -0.5(2)
C42 C41 C46 C45 1.6(2)
C38 C41 C46 C45 -176.13(14)
C2 C1 N1 C6 -1.4(2)
N3 C6 N1 C1 -179.12(14)
C4 C6 N1 C1 0.5(2)
C4 C5 N2 N3 1.33(16)
C13 C5 N2 N3 -173.94(12)
N1 C6 N3 N2 179.57(13)
C4 C6 N3 N2 -0.10(16)
C5 N2 N3 C6 -0.77(16)
C25 C24 N4 C29 -3.2(2)
N6 C29 N4 C24 -176.33(14)
C27 C29 N4 C24 2.0(2)
C27 C28 N5 N6 -0.31(16)
C36 C28 N5 N6 -171.74(12)
N4 C29 N6 N5 174.81(14)
C27 C29 N6 N5 -3.80(17)
C28 N5 N6 C29 2.58(17)
